data_7004812
loop_
_publ_author_name
'Scott, Lauren E.'
'Page, Brent D. G.'
'Patrick, Brian O.'
'Orvig, Chris'

_publ_section_title
;
 Altering pyridinone N-substituents to optimise activity as potential
 prodrugs for Alzheimer's disease
;
_journal_issue 45
_journal_name_full 'Dalton Transactions'
_journal_page_first 6364
_journal_page_last 6367
_journal_paper_doi 10.1039/b815404j
_journal_year 2008
_chemical_formula_sum 'C28 H26 Cl6 Cu N2 O4'
_chemical_formula_weight 730.75
_chemical_name_common Cu(nbp)2
_chemical_name_systematic
;
?
;
_space_group_IT_number 14
_symmetry_cell_setting monoclinic
_symmetry_space_group_name_Hall '-P 2yn'
_symmetry_space_group_name_H-M 'P 1 21/n 1'
_atom_sites_solution_hydrogens geom
_atom_sites_solution_primary direct
_atom_sites_solution_secondary difmap
_audit_creation_method SHELXL-97
_cell_angle_alpha 90.00
_cell_angle_beta 96.787(2)
_cell_angle_gamma 90.00
_cell_formula_units_Z 2
_cell_length_a 6.3840(3)
_cell_length_b 21.0223(12)
_cell_length_c 11.7249(7)
_cell_measurement_reflns_used 4397
_cell_measurement_temperature 173(2)
_cell_measurement_theta_max 25.17
_cell_measurement_theta_min 2.61
_cell_volume 1562.53(15)
_computing_structure_refinement 'SHELXL-97 (Sheldrick, 1997)'
_diffrn_ambient_temperature 173(2)
_diffrn_measured_fraction_theta_full 0.987
_diffrn_measured_fraction_theta_max 0.987
_diffrn_measurement_device_type 'Bruker X8 APEX II'
_diffrn_measurement_method 'area detector'
_diffrn_radiation_monochromator graphite
_diffrn_radiation_source 'fine-focus sealed tube'
_diffrn_radiation_type MoK\a
_diffrn_radiation_wavelength 0.71073
_diffrn_reflns_av_R_equivalents 0.0325
_diffrn_reflns_av_sigmaI/netI 0.0332
_diffrn_reflns_limit_h_max 8
_diffrn_reflns_limit_h_min -8
_diffrn_reflns_limit_k_max 27
_diffrn_reflns_limit_k_min -23
_diffrn_reflns_limit_l_max 14
_diffrn_reflns_limit_l_min -15
_diffrn_reflns_number 13415
_diffrn_reflns_theta_full 27.50
_diffrn_reflns_theta_max 27.50
_diffrn_reflns_theta_min 1.94
_exptl_absorpt_coefficient_mu 1.249
_exptl_absorpt_correction_T_max 0.883
_exptl_absorpt_correction_T_min 0.745
_exptl_absorpt_correction_type multi-scan
_exptl_absorpt_process_details 'SADABS (Bruker Nonius, 2003)'
_exptl_crystal_colour green
_exptl_crystal_density_diffrn 1.553
_exptl_crystal_density_method 'not measured'
_exptl_crystal_description prism
_exptl_crystal_F_000 742
_exptl_crystal_size_max 0.25
_exptl_crystal_size_mid 0.10
_exptl_crystal_size_min 0.10
_refine_diff_density_max 0.685
_refine_diff_density_min -0.573
_refine_diff_density_rms 0.063
_refine_ls_extinction_method none
_refine_ls_goodness_of_fit_ref 1.036
_refine_ls_hydrogen_treatment constr
_refine_ls_matrix_type full
_refine_ls_number_parameters 242
_refine_ls_number_reflns 3545
_refine_ls_number_restraints 0
_refine_ls_restrained_S_all 1.036
_refine_ls_R_factor_all 0.0776
_refine_ls_R_factor_gt 0.0529
_refine_ls_shift/su_max 0.017
_refine_ls_shift/su_mean 0.008
_refine_ls_structure_factor_coef Fsqd
_refine_ls_weighting_details 'calc w=1/[\s^2^(Fo^2^)+(0.0419P)^2^+2.3856P] where P=(Fo^2^+2Fc^2^)/3'
_refine_ls_weighting_scheme calc
_refine_ls_wR_factor_gt 0.1182
_refine_ls_wR_factor_ref 0.1338
_reflns_number_gt 2533
_reflns_number_total 3545
_reflns_threshold_expression >2sigma(I)
_cod_data_source_file b815404j.txt
_cod_data_source_block co340
_cod_original_sg_symbol_H-M 'P 21/n'
_cod_database_code 7004812

loop_
_symmetry_equiv_pos_as_xyz
'x, y, z'
'-x+1/2, y+1/2, -z+1/2'
'-x, -y, -z'
'x-1/2, -y-1/2, z-1/2'

loop_
_atom_site_label
_atom_site_type_symbol
_atom_site_fract_x
_atom_site_fract_y
_atom_site_fract_z
_atom_site_U_iso_or_equiv
_atom_site_adp_type
_atom_site_occupancy
_atom_site_symmetry_multiplicity
_atom_site_calc_flag
_atom_site_refinement_flags
_atom_site_disorder_assembly
_atom_site_disorder_group
C1 C 0.4803(8) -0.1418(2) 0.7068(4) 0.0851(15) Uani 1 1 d . . .
H1A H 0.5629 -0.1662 0.6565 0.128 Uiso 1 1 calc R . .
H1B H 0.3307 -0.1528 0.6895 0.128 Uiso 1 1 calc R . .
H1C H 0.5283 -0.1521 0.7871 0.128 Uiso 1 1 calc R . .
C2 C 0.5088(7) -0.0733(2) 0.6874(3) 0.0646(11) Uani 1 1 d . A .
C3 C 0.3482(6) -0.03758(19) 0.6273(3) 0.0527(9) Uani 1 1 d . . .
C4 C 0.3766(7) 0.02759(18) 0.6074(3) 0.0541(9) Uani 1 1 d . . .
C5 C 0.5746(7) 0.0558(2) 0.6503(3) 0.0648(11) Uani 1 1 d . . .
H5 H 0.6003 0.0998 0.6396 0.078 Uiso 1 1 calc R . .
C6 C 0.7235(8) 0.0180(3) 0.7066(3) 0.0751(13) Uani 1 1 d . A .
H6 H 0.8558 0.0365 0.7339 0.090 Uiso 1 1 calc R . .
C7 C 0.856(5) -0.0836(14) 0.789(3) 0.061(4) Uani 0.50 1 d P A 1
H7A H 0.9963 -0.0641 0.7844 0.073 Uiso 0.50 1 calc PR A 1
H7B H 0.8555 -0.1259 0.7518 0.073 Uiso 0.50 1 calc PR A 1
C7B C 0.894(6) -0.0687(17) 0.791(3) 0.107(11) Uani 0.50 1 d P A 2
H7B1 H 1.0090 -0.0380 0.7837 0.128 Uiso 0.50 1 calc PR A 2
H7B2 H 0.9319 -0.1093 0.7559 0.128 Uiso 0.50 1 calc PR A 2
C8 C 0.827(3) -0.0922(10) 0.910(2) 0.045(4) Uani 0.50 1 d P A 1
C8B C 0.877(3) -0.0804(14) 0.923(2) 0.071(6) Uani 0.50 1 d P A 2
C9 C 0.6596(13) -0.0754(5) 0.9610(7) 0.058(2) Uani 0.50 1 d P A 1
H9 H 0.5450 -0.0552 0.9161 0.070 Uiso 0.50 1 calc PR A 1
C9B C 0.7558(18) -0.0383(6) 0.9820(8) 0.082(3) Uani 0.50 1 d P A 2
H9B H 0.6906 -0.0019 0.9454 0.098 Uiso 0.50 1 calc PR A 2
C10 C 0.6450(16) -0.0863(5) 1.0765(8) 0.065(3) Uani 0.50 1 d P A 1
H10 H 0.5174 -0.0779 1.1080 0.078 Uiso 0.50 1 calc PR A 1
C10B C 0.7356(19) -0.0526(7) 1.0956(8) 0.090(4) Uani 0.50 1 d P A 2
H10B H 0.6649 -0.0238 1.1403 0.108 Uiso 0.50 1 calc PR A 2
C11 C 0.8194(8) -0.1096(3) 1.1451(4) 0.0788(13) Uani 0.50 1 d P A 1
H11 H 0.8190 -0.1090 1.2261 0.095 Uiso 0.50 1 calc PR A 1
C11B C 0.8194(8) -0.1096(3) 1.1451(4) 0.0788(13) Uani 0.50 1 d P A 2
H11B H 0.7897 -0.1236 1.2185 0.095 Uiso 0.50 1 calc PR A 2
C12 C 1.001(4) -0.1346(14) 1.099(2) 0.065(5) Uani 0.50 1 d P A 1
H12 H 1.1045 -0.1584 1.1454 0.078 Uiso 0.50 1 calc PR A 1
C12B C 0.937(4) -0.1409(13) 1.086(3) 0.064(5) Uani 0.50 1 d P A 2
H12B H 1.0180 -0.1747 1.1222 0.077 Uiso 0.50 1 calc PR A 2
C13 C 1.020(2) -0.1230(12) 0.986(2) 0.057(4) Uani 0.50 1 d P A 1
H13 H 1.1461 -0.1333 0.9540 0.069 Uiso 0.50 1 calc PR A 1
C13B C 0.954(2) -0.1291(11) 0.9713(19) 0.049(3) Uani 0.50 1 d P A 2
H13B H 1.0251 -0.1588 0.9286 0.059 Uiso 0.50 1 calc PR A 2
C14 C 0.4454(6) 0.69923(18) 0.9826(4) 0.0680(12) Uani 1 1 d . . .
H14 H 0.4433 0.6526 0.9990 0.082 Uiso 1 1 calc R . .
N1 N 0.6955(5) -0.04401(19) 0.7262(2) 0.0627(9) Uani 1 1 d . . .
O1 O 0.2242(4) 0.05829(11) 0.5512(2) 0.0534(6) Uani 1 1 d . . .
O2 O 0.1631(4) -0.06379(11) 0.5851(2) 0.0545(6) Uani 1 1 d . . .
Cu1 Cu 0.0000 0.0000 0.5000 0.04354(18) Uani 1 2 d S . .
Cl1 Cl 0.6560(2) 0.71536(7) 0.90670(17) 0.1218(7) Uani 1 1 d . . .
Cl2 Cl 0.4681(3) 0.74049(7) 1.11314(16) 0.1142(6) Uani 1 1 d . . .
Cl3 Cl 0.2110(2) 0.71962(7) 0.89943(18) 0.1184(6) Uani 1 1 d . . .

loop_
_atom_site_aniso_label
_atom_site_aniso_U_11
_atom_site_aniso_U_22
_atom_site_aniso_U_33
_atom_site_aniso_U_23
_atom_site_aniso_U_13
_atom_site_aniso_U_12
C1 0.093(3) 0.073(3) 0.094(3) 0.026(3) 0.033(3) 0.028(3)
C2 0.073(3) 0.078(3) 0.048(2) 0.008(2) 0.031(2) 0.014(2)
C3 0.063(2) 0.065(2) 0.0342(17) 0.0076(16) 0.0257(16) 0.0175(19)
C4 0.080(3) 0.053(2) 0.0330(18) -0.0048(16) 0.0243(18) 0.002(2)
C5 0.081(3) 0.070(3) 0.048(2) -0.009(2) 0.024(2) -0.006(2)
C6 0.075(3) 0.114(4) 0.039(2) -0.010(2) 0.020(2) -0.001(3)
C7 0.053(9) 0.088(7) 0.046(7) -0.001(5) 0.024(6) 0.016(6)
C7B 0.067(14) 0.21(3) 0.048(9) 0.027(17) 0.022(9) 0.047(16)
C8 0.040(9) 0.057(6) 0.036(6) -0.003(4) -0.004(5) 0.000(5)
C8B 0.040(10) 0.135(19) 0.039(7) -0.012(9) 0.015(7) 0.018(9)
C9 0.049(4) 0.094(7) 0.034(4) -0.007(4) 0.012(3) -0.006(4)
C9B 0.089(7) 0.109(9) 0.050(5) 0.006(6) 0.018(5) 0.053(7)
C10 0.059(5) 0.096(8) 0.043(5) -0.010(5) 0.012(4) -0.017(5)
C10B 0.087(8) 0.142(12) 0.044(5) -0.001(7) 0.026(5) 0.045(8)
C11 0.095(4) 0.099(4) 0.044(2) 0.007(2) 0.014(2) 0.010(3)
C11B 0.095(4) 0.099(4) 0.044(2) 0.007(2) 0.014(2) 0.010(3)
C12 0.074(13) 0.075(10) 0.042(7) -0.007(6) -0.013(8) 0.014(10)
C12B 0.070(12) 0.050(7) 0.066(11) 0.005(6) -0.019(8) 0.003(8)
C13 0.029(7) 0.076(9) 0.063(9) -0.012(6) -0.013(7) 0.012(7)
C13B 0.041(8) 0.059(7) 0.043(6) -0.019(5) -0.007(7) 0.015(8)
C14 0.063(2) 0.0357(19) 0.108(4) 0.001(2) 0.023(2) 0.0018(17)
N1 0.067(2) 0.090(3) 0.0350(16) 0.0057(16) 0.0219(15) 0.0169(19)
O1 0.0677(16) 0.0450(14) 0.0501(14) -0.0045(11) 0.0180(12) -0.0017(12)
O2 0.0655(16) 0.0462(14) 0.0568(15) 0.0125(11) 0.0283(13) 0.0070(12)
Cu1 0.0614(4) 0.0352(3) 0.0377(3) 0.0016(2) 0.0210(2) 0.0018(3)
Cl1 0.0983(10) 0.0823(9) 0.1995(18) 0.0390(10) 0.0788(11) 0.0135(8)
Cl2 0.1317(13) 0.0700(8) 0.1427(14) -0.0419(9) 0.0237(10) -0.0075(8)
Cl3 0.0820(9) 0.0708(8) 0.1951(18) -0.0131(10) -0.0144(10) 0.0205(7)

loop_
_atom_type_symbol
_atom_type_description
_atom_type_scat_dispersion_real
_atom_type_scat_dispersion_imag
_atom_type_scat_source
C C 0.0033 0.0016 'International Tables Vol C Tables 4.2.6.8 and 6.1.1.4'
H H 0.0000 0.0000 'International Tables Vol C Tables 4.2.6.8 and 6.1.1.4'
N N 0.0061 0.0033 'International Tables Vol C Tables 4.2.6.8 and 6.1.1.4'
O O 0.0106 0.0060 'International Tables Vol C Tables 4.2.6.8 and 6.1.1.4'
Cu Cu 0.3201 1.2651 'International Tables Vol C Tables 4.2.6.8 and 6.1.1.4'
Cl Cl 0.1484 0.1585 'International Tables Vol C Tables 4.2.6.8 and 6.1.1.4'

loop_
_geom_angle_atom_site_label_1
_geom_angle_atom_site_label_2
_geom_angle_atom_site_label_3
_geom_angle
_geom_angle_site_symmetry_1
_geom_angle_site_symmetry_3
_geom_angle_publ_flag
C2 C1 H1A 109.5 . . ?
C2 C1 H1B 109.5 . . ?
H1A C1 H1B 109.5 . . ?
C2 C1 H1C 109.5 . . ?
H1A C1 H1C 109.5 . . ?
H1B C1 H1C 109.5 . . ?
N1 C2 C3 119.1(4) . . ?
N1 C2 C1 120.4(4) . . ?
C3 C2 C1 120.5(4) . . ?
O2 C3 C2 121.9(4) . . ?
O2 C3 C4 117.6(3) . . ?
C2 C3 C4 120.5(4) . . ?
O1 C4 C3 118.1(4) . . ?
O1 C4 C5 123.8(4) . . ?
C3 C4 C5 118.1(4) . . ?
C6 C5 C4 117.9(4) . . ?
C6 C5 H5 121.0 . . ?
C4 C5 H5 121.0 . . ?
N1 C6 C5 123.8(5) . . ?
N1 C6 H6 118.1 . . ?
C5 C6 H6 118.1 . . ?
N1 C7 C8 114(2) . . ?
N1 C7 H7A 108.8 . . ?
C8 C7 H7A 108.9 . . ?
N1 C7 H7B 108.8 . . ?
C8 C7 H7B 108.9 . . ?
H7A C7 H7B 107.7 . . ?
N1 C7B C8B 114(2) . . ?
N1 C7B H7B1 108.9 . . ?
C8B C7B H7B1 108.8 . . ?
N1 C7B H7B2 108.8 . . ?
C8B C7B H7B2 108.8 . . ?
H7B1 C7B H7B2 107.7 . . ?
C9 C8 C7 127(2) . . ?
C9 C8 C13 118.5(19) . . ?
C7 C8 C13 115(2) . . ?
C13B C8B C9B 120(2) . . ?
C13B C8B C7B 120(2) . . ?
C9B C8B C7B 119(3) . . ?
C8 C9 C10 122.8(13) . . ?
C8 C9 H9 118.6 . . ?
C10 C9 H9 118.6 . . ?
C10B C9B C8B 116.9(15) . . ?
C10B C9B H9B 121.5 . . ?
C8B C9B H9B 121.6 . . ?
C11 C10 C9 118.9(8) . . ?
C11 C10 H10 120.5 . . ?
C9 C10 H10 120.5 . . ?
C9B C10B H10B 119.8 . . ?
C10 C11 C12 122.6(11) . . ?
C10 C11 H11 118.7 . . ?
C12 C11 H11 118.7 . . ?
C13 C12 C11 118(2) . . ?
C13 C12 H12 121.0 . . ?
C11 C12 H12 120.9 . . ?
C13B C12B H12B 118.0 . . ?
C12 C13 C8 117.7(18) . . ?
C12 C13 H13 121.1 . . ?
C8 C13 H13 121.2 . . ?
C8B C13B C12B 121(2) . . ?
C8B C13B H13B 119.4 . . ?
C12B C13B H13B 119.5 . . ?
Cl1 C14 Cl3 109.4(3) . . ?
Cl1 C14 Cl2 111.3(2) . . ?
Cl3 C14 Cl2 110.2(2) . . ?
Cl1 C14 H14 108.6 . . ?
Cl3 C14 H14 108.6 . . ?
Cl2 C14 H14 108.6 . . ?
C6 N1 C2 120.5(4) . . ?
C6 N1 C7 123.0(12) . . ?
C2 N1 C7 116.5(12) . . ?
C6 N1 C7B 107.7(14) . . ?
C2 N1 C7B 131.8(14) . . ?
C7 N1 C7B 15(2) . . ?
C4 O1 Cu1 109.3(2) . . ?
C3 O2 Cu1 107.8(2) . . ?
O2 Cu1 O2 180.00(13) . 3_556 ?
O2 Cu1 O1 93.17(11) . 3_556 ?
O2 Cu1 O1 86.83(11) 3_556 3_556 ?
O2 Cu1 O1 86.83(11) . . ?
O2 Cu1 O1 93.17(11) 3_556 . ?
O1 Cu1 O1 180.00(11) 3_556 . ?

loop_
_geom_bond_atom_site_label_1
_geom_bond_atom_site_label_2
_geom_bond_distance
_geom_bond_site_symmetry_2
_geom_bond_publ_flag
C1 C2 1.474(6) . ?
C1 H1A 0.9800 . ?
C1 H1B 0.9800 . ?
C1 H1C 0.9800 . ?
C2 N1 1.370(6) . ?
C2 C3 1.393(5) . ?
C3 O2 1.344(5) . ?
C3 C4 1.405(5) . ?
C4 O1 1.283(5) . ?
C4 C5 1.433(6) . ?
C5 C6 1.350(6) . ?
C5 H5 0.9500 . ?
C6 N1 1.340(6) . ?
C6 H6 0.9500 . ?
C7 N1 1.45(4) . ?
C7 C8 1.47(4) . ?
C7 H7A 0.9900 . ?
C7 H7B 0.9900 . ?
C7B N1 1.49(4) . ?
C7B C8B 1.59(5) . ?
C7B H7B1 0.9900 . ?
C7B H7B2 0.9900 . ?
C8 C9 1.33(2) . ?
C8 C13 1.57(3) . ?
C8B C13B 1.24(4) . ?
C8B C9B 1.41(3) . ?
C9 C10 1.387(12) . ?
C9 H9 0.9500 . ?
C9B C10B 1.386(13) . ?
C9B H9B 0.9500 . ?
C10 C11 1.384(12) . ?
C10 H10 0.9500 . ?
C10B H10B 0.9500 . ?
C11 C12 1.44(3) . ?
C11 H11 0.9500 . ?
C12 C13 1.37(4) . ?
C12 H12 0.9500 . ?
C12B C13B 1.38(4) . ?
C12B H12B 0.9500 . ?
C13 H13 0.9500 . ?
C13B H13B 0.9500 . ?
C14 Cl1 1.731(4) . ?
C14 Cl3 1.740(5) . ?
C14 Cl2 1.750(5) . ?
C14 H14 1.0000 . ?
O1 Cu1 1.925(2) . ?
O2 Cu1 1.906(2) . ?
Cu1 O2 1.906(2) 3_556 ?
Cu1 O1 1.925(2) 3_556 ?

loop_
_geom_torsion_atom_site_label_1
_geom_torsion_atom_site_label_2
_geom_torsion_atom_site_label_3
_geom_torsion_atom_site_label_4
_geom_torsion
_geom_torsion_site_symmetry_1
_geom_torsion_site_symmetry_2
_geom_torsion_site_symmetry_3
_geom_torsion_site_symmetry_4
_geom_torsion_publ_flag
N1 C2 C3 O2 178.7(3) . . . . ?
C1 C2 C3 O2 0.1(5) . . . . ?
N1 C2 C3 C4 -0.5(5) . . . . ?
C1 C2 C3 C4 -179.0(3) . . . . ?
O2 C3 C4 O1 0.6(4) . . . . ?
C2 C3 C4 O1 179.7(3) . . . . ?
O2 C3 C4 C5 -179.0(3) . . . . ?
C2 C3 C4 C5 0.2(4) . . . . ?
O1 C4 C5 C6 -178.9(3) . . . . ?
C3 C4 C5 C6 0.6(5) . . . . ?
C4 C5 C6 N1 -1.2(5) . . . . ?
N1 C7 C8 C9 10(3) . . . . ?
N1 C7 C8 C13 -168.5(17) . . . . ?
N1 C7B C8B C13B 137(2) . . . . ?
N1 C7B C8B C9B -36(3) . . . . ?
C7 C8 C9 C10 179.1(18) . . . . ?
C13 C8 C9 C10 -3(2) . . . . ?
C13B C8B C9B C10B 3(3) . . . . ?
C7B C8B C9B C10B 176.3(18) . . . . ?
C8 C9 C10 C11 6.7(18) . . . . ?
C9 C10 C11 C12 -12.4(18) . . . . ?
C10 C11 C12 C13 14(3) . . . . ?
C11 C12 C13 C8 -9(3) . . . . ?
C9 C8 C13 C12 4(3) . . . . ?
C7 C8 C13 C12 -178(2) . . . . ?
C9B C8B C13B C12B -5(3) . . . . ?
C7B C8B C13B C12B -178(2) . . . . ?
C5 C6 N1 C2 0.9(5) . . . . ?
C5 C6 N1 C7 -178.7(14) . . . . ?
C5 C6 N1 C7B -179.5(14) . . . . ?
C3 C2 N1 C6 0.0(5) . . . . ?
C1 C2 N1 C6 178.6(4) . . . . ?
C3 C2 N1 C7 179.6(13) . . . . ?
C1 C2 N1 C7 -1.9(14) . . . . ?
C3 C2 N1 C7B -179.5(18) . . . . ?
C1 C2 N1 C7B -0.9(19) . . . . ?
C8 C7 N1 C6 97.7(19) . . . . ?
C8 C7 N1 C2 -82(2) . . . . ?
C8 C7 N1 C7B 101(10) . . . . ?
C8B C7B N1 C6 105(2) . . . . ?
C8B C7B N1 C2 -76(3) . . . . ?
C8B C7B N1 C7 -73(9) . . . . ?
C3 C4 O1 Cu1 -4.3(3) . . . . ?
C5 C4 O1 Cu1 175.3(3) . . . . ?
C2 C3 O2 Cu1 -175.7(2) . . . . ?
C4 C3 O2 Cu1 3.5(3) . . . . ?
C3 O2 Cu1 O2 71(100) . . . 3_556 ?
C3 O2 Cu1 O1 175.5(2) . . . 3_556 ?
C3 O2 Cu1 O1 -4.5(2) . . . . ?
C4 O1 Cu1 O2 4.9(2) . . . . ?
C4 O1 Cu1 O2 -175.1(2) . . . 3_556 ?
C4 O1 Cu1 O1 165(59) . . . 3_556 ?
